data_4124908
loop_
_publ_author_name
'Jansze, Suzanne M.'
'Cecot, Giacomo'
'Wise, Matthew D.'
'Zhurov, Konstantin O.'
'Ronson, Tanya K.'
'Castilla, Ana M.'
'Finelli, Alba'
'Pattison, Philip'
'Solari, Euro'
'Scopelliti, Rosario'
'Zelinskii, Genrikh E.'
'Vologzhanina, Anna V.'
'Voloshin, Yan Z.'
'Nitschke, Jonathan R.'
'Severin, Kay'

_publ_section_title
;
 Ligand Aspect Ratio as a Decisive Factor for the Self-Assembly of
 Coordination Cages.
;
_journal_issue 6
_journal_name_full 'Journal of the American Chemical Society'
_journal_page_first 2046
_journal_page_last 2054
_journal_paper_doi 10.1021/jacs.5b13190
_journal_volume 138
_journal_year 2016
_chemical_formula_moiety 'C30 H38 B2 Fe N8 O6, 2(C H4 O), 2(Cl)'
_chemical_formula_sum 'C32 H46 B2 Cl2 Fe N8 O8'
_chemical_formula_weight 819.14
_space_group_crystal_system monoclinic
_space_group_IT_number 7
_space_group_name_Hall 'P -2yac'
_space_group_name_H-M_alt 'P 1 n 1'
_symmetry_space_group_name_Hall 'P -2yac'
_symmetry_space_group_name_H-M 'P 1 n 1'
_atom_sites_solution_hydrogens geom
_atom_sites_solution_primary direct
_atom_sites_solution_secondary difmap
_audit_creation_method SHELXL-2014/7
_audit_update_record
;
2015-04-07 # Formatted by publCIF

;
_cell_angle_alpha 90
_cell_angle_beta 91.4555(7)
_cell_angle_gamma 90
_cell_formula_units_Z 4
_cell_length_a 9.51433(7)
_cell_length_b 30.7713(3)
_cell_length_c 14.62555(16)
_cell_measurement_reflns_used 3184
_cell_measurement_temperature 100(2)
_cell_measurement_theta_max 28.6070
_cell_measurement_theta_min 1.6250
_cell_volume 4280.52(7)
_computing_cell_refinement
;
CrysAlisPro, Agilent Technologies,
Version 1.171.36.24 (release 03-12-2012 CrysAlis171 .NET)
(compiled Dec  3 2012,18:21:49)
;
_computing_data_collection
;
CrysAlisPro, Agilent Technologies,
Version 1.171.36.24 (release 03-12-2012 CrysAlis171 .NET)
(compiled Dec  3 2012,18:21:49)
;
_computing_data_reduction
;
CrysAlisPro, Agilent Technologies,
Version 1.171.36.24 (release 03-12-2012 CrysAlis171 .NET)
(compiled Dec  3 2012,18:21:49)
;
_computing_molecular_graphics 'Bruker SHELXTL'
_computing_publication_material 'Bruker SHELXTL'
_computing_structure_refinement 'SHELXL-2014/7 (Sheldrick, 2014)'
_computing_structure_solution 'Bruker SHELXTL'
_diffrn_ambient_temperature 100(2)
_diffrn_measured_fraction_theta_full 0.970
_diffrn_measured_fraction_theta_max 0.892
_diffrn_measurement_device_type 'Pilatus 2M'
_diffrn_measurement_method 'phi and omega scans'
_diffrn_radiation_monochromator synchroton
_diffrn_radiation_source 'synchroton, beamline BM01A/ESRF, Swiss-Norwegian Beamline'
_diffrn_radiation_type synchrotron
_diffrn_radiation_wavelength 0.715
_diffrn_reflns_av_R_equivalents 0.0326
_diffrn_reflns_av_unetI/netI 0.0361
_diffrn_reflns_laue_measured_fraction_full 0.970
_diffrn_reflns_laue_measured_fraction_max 0.892
_diffrn_reflns_limit_h_max 11
_diffrn_reflns_limit_h_min -10
_diffrn_reflns_limit_k_max 39
_diffrn_reflns_limit_k_min -38
_diffrn_reflns_limit_l_max 18
_diffrn_reflns_limit_l_min -18
_diffrn_reflns_number 37695
_diffrn_reflns_point_group_measured_fraction_full 0.970
_diffrn_reflns_point_group_measured_fraction_max 0.892
_diffrn_reflns_theta_full 25.404
_diffrn_reflns_theta_max 26.985
_diffrn_reflns_theta_min 1.551
_exptl_absorpt_coefficient_mu 0.530
_exptl_absorpt_correction_T_max 1.00000
_exptl_absorpt_correction_T_min 0.86746
_exptl_absorpt_correction_type multi-scan
_exptl_absorpt_process_details
; 
CrysAlisPro, Agilent Technologies, 
Version 1.171.36.24 (release 03-12-2012 CrysAlis171 .NET) 
(compiled Dec  3 2012,18:21:49) 
Empirical absorption correction using spherical harmonics, 
 implemented in SCALE3 ABSPACK scaling algorithm. 
;
_exptl_crystal_colour red
_exptl_crystal_density_diffrn 1.271
_exptl_crystal_description prism
_exptl_crystal_F_000 1712
_exptl_crystal_size_max 0.310
_exptl_crystal_size_mid 0.150
_exptl_crystal_size_min 0.100
_refine_diff_density_max 1.496
_refine_diff_density_min -0.532
_refine_diff_density_rms 0.095
_refine_ls_abs_structure_details
;
 Refined as an inversion twin.
;
_refine_ls_abs_structure_Flack 0.493(16)
_refine_ls_extinction_method none
_refine_ls_goodness_of_fit_ref 1.039
_refine_ls_hydrogen_treatment constr
_refine_ls_matrix_type full
_refine_ls_number_parameters 968
_refine_ls_number_reflns 14977
_refine_ls_number_restraints 2
_refine_ls_restrained_S_all 1.039
_refine_ls_R_factor_all 0.0547
_refine_ls_R_factor_gt 0.0544
_refine_ls_shift/su_max 0.013
_refine_ls_shift/su_mean 0.000
_refine_ls_structure_factor_coef Fsqd
_refine_ls_weighting_details 'w=1/[\s^2^(Fo^2^)+(0.1083P)^2^+2.2553P] where P=(Fo^2^+2Fc^2^)/3'
_refine_ls_weighting_scheme calc
_refine_ls_wR_factor_gt 0.1484
_refine_ls_wR_factor_ref 0.1490
_reflns_Friedel_coverage 0.996
_reflns_friedel_fraction_full 0.970
_reflns_friedel_fraction_max 0.892
_reflns_number_gt 14814
_reflns_number_total 14977
_reflns_threshold_expression 'I > 2\s(I)'
_cod_data_source_file ja5b13190_si_004.cif
_cod_data_source_block shelx
_cod_depositor_comments 'Adding full bibliography for 4124901--4124909.cif.'
_cod_database_code 4124908
_publcif_datablock.id {4e41bce9-3914-4991-bc7b-796701187366}

_shelx_shelxl_version_number 2014/7
_shelx_space_group_comment
;
The symmetry employed for this shelxl refinement is uniquely defined
by the following loop, which should always be used as a source of
symmetry information in preference to the above space-group names.
They are only intended as comments.
;
_shelx_estimated_absorpt_t_min 0.853
_shelx_estimated_absorpt_t_max 0.949
_publcif_info_exptl_table_max_cols 4
_publcif_info_exptl_table_use_headnotes n

loop_
_space_group_symop_operation_xyz
'x, y, z'
'x+1/2, -y, z+1/2'

loop_
_atom_site_label
_atom_site_type_symbol
_atom_site_fract_x
_atom_site_fract_y
_atom_site_fract_z
_atom_site_U_iso_or_equiv
_atom_site_adp_type
_atom_site_occupancy
_atom_site_site_symmetry_order
_atom_site_calc_flag
_atom_site_refinement_flags_posn
_atom_site_refinement_flags_adp
Fe1 Fe 0.16717(5) 0.50783(2) 0.25775(4) 0.01847(15) Uani 1 1 d . .
O1 O 0.0158(3) 0.43377(11) 0.3396(2) 0.0236(7) Uani 1 1 d . .
O2 O 0.0291(3) 0.58362(11) 0.1711(2) 0.0250(7) Uani 1 1 d . .
O3 O 0.2834(3) 0.59307(11) 0.2081(2) 0.0248(7) Uani 1 1 d . .
O4 O 0.1957(3) 0.46907(10) 0.4421(2) 0.0226(6) Uani 1 1 d . .
O5 O 0.2710(3) 0.42135(10) 0.3143(2) 0.0226(6) Uani 1 1 d . .
O6 O 0.2077(4) 0.54678(11) 0.0760(2) 0.0253(7) Uani 1 1 d . .
N1 N 0.0069(4) 0.47264(13) 0.2884(2) 0.0215(8) Uani 1 1 d . .
N2 N 0.0118(4) 0.54536(13) 0.2201(3) 0.0233(8) Uani 1 1 d . .
N3 N 0.2751(4) 0.56075(12) 0.2742(3) 0.0218(8) Uani 1 1 d . .
N4 N 0.2188(4) 0.50519(12) 0.3874(3) 0.0200(8) Uani 1 1 d . .
N5 N 0.2681(4) 0.45389(13) 0.2471(3) 0.0214(8) Uani 1 1 d . .
N6 N 0.2225(4) 0.50991(12) 0.1319(3) 0.0220(8) Uani 1 1 d . .
N7 N 0.2151(5) 0.29592(16) 0.6779(3) 0.0395(11) Uani 1 1 d . .
H7A H 0.2599 0.3093 0.7258 0.059 Uiso 1 1 calc R U
H7B H 0.2674 0.2730 0.6591 0.059 Uiso 1 1 calc R U
H7C H 0.1295 0.2863 0.6956 0.059 Uiso 1 1 calc R U
N8 N 0.2369(7) 0.7445(2) -0.1009(4) 0.0593(16) Uani 1 1 d . .
H8A H 0.2502 0.7371 -0.1603 0.089 Uiso 1 1 calc R U
H8B H 0.3145 0.7586 -0.0785 0.089 Uiso 1 1 calc R U
H8C H 0.1608 0.7623 -0.0976 0.089 Uiso 1 1 calc R U
B1 B 0.1598(5) 0.42862(17) 0.3854(4) 0.0220(10) Uani 1 1 d . .
B2 B 0.1745(6) 0.58701(18) 0.1316(4) 0.0265(11) Uani 1 1 d . .
C1 C -0.1207(5) 0.48814(15) 0.2732(3) 0.0220(9) Uani 1 1 d . .
C2 C -0.2581(5) 0.46680(16) 0.2979(3) 0.0263(10) Uani 1 1 d . .
H2A H -0.2496 0.4547 0.3606 0.032 Uiso 1 1 calc R U
H2B H -0.2783 0.4425 0.2553 0.032 Uiso 1 1 calc R U
C3 C -0.3820(6) 0.50022(18) 0.2929(4) 0.0300(11) Uani 1 1 d . .
H3A H -0.4724 0.4846 0.2976 0.036 Uiso 1 1 calc R U
H3B H -0.3734 0.5206 0.3452 0.036 Uiso 1 1 calc R U
C4 C -0.3817(5) 0.52627(18) 0.2024(3) 0.0285(10) Uani 1 1 d . .
H4A H -0.3860 0.5058 0.1502 0.034 Uiso 1 1 calc R U
H4B H -0.4665 0.5449 0.1986 0.034 Uiso 1 1 calc R U
C5 C -0.2496(5) 0.55490(18) 0.1954(4) 0.0296(10) Uani 1 1 d . .
H5A H -0.2386 0.5639 0.1310 0.036 Uiso 1 1 calc R U
H5B H -0.2615 0.5814 0.2326 0.036 Uiso 1 1 calc R U
C6 C -0.1178(5) 0.53089(15) 0.2283(3) 0.0208(9) Uani 1 1 d . .
C7 C 0.3294(5) 0.57019(15) 0.3568(3) 0.0232(9) Uani 1 1 d . .
C8 C 0.4073(5) 0.61169(16) 0.3842(4) 0.0288(10) Uani 1 1 d . .
H8D H 0.3387 0.6352 0.3947 0.035 Uiso 1 1 calc R U
H8E H 0.4687 0.6208 0.3340 0.035 Uiso 1 1 calc R U
C9 C 0.4970(10) 0.6040(3) 0.4718(5) 0.064(2) Uani 1 1 d . .
H9A H 0.5843 0.5889 0.4546 0.077 Uiso 1 1 calc R U
H9B H 0.5247 0.6327 0.4970 0.077 Uiso 1 1 calc R U
C10 C 0.4324(9) 0.5790(2) 0.5450(4) 0.0559(19) Uani 1 1 d . .
H10A H 0.3537 0.5962 0.5692 0.067 Uiso 1 1 calc R U
H10B H 0.5029 0.5753 0.5953 0.067 Uiso 1 1 calc R U
C11 C 0.3753(5) 0.53334(16) 0.5173(3) 0.0243(9) Uani 1 1 d . .
H11A H 0.4538 0.5122 0.5167 0.029 Uiso 1 1 calc R U
H11B H 0.3070 0.5234 0.5627 0.029 Uiso 1 1 calc R U
C12 C 0.3034(5) 0.53522(15) 0.4220(3) 0.0211(9) Uani 1 1 d . .
C13 C 0.3234(5) 0.44308(15) 0.1679(3) 0.0229(9) Uani 1 1 d . .
C14 C 0.3975(5) 0.40159(16) 0.1457(3) 0.0258(10) Uani 1 1 d . .
H14A H 0.3273 0.3790 0.1294 0.031 Uiso 1 1 calc R U
H14B H 0.4521 0.3915 0.2002 0.031 Uiso 1 1 calc R U
C15 C 0.4988(5) 0.40816(17) 0.0642(3) 0.0296(10) Uani 1 1 d . .
H15A H 0.5804 0.4259 0.0847 0.035 Uiso 1 1 calc R U
H15B H 0.5344 0.3796 0.0441 0.035 Uiso 1 1 calc R U
C16 C 0.4216(5) 0.43108(17) -0.0173(3) 0.0290(10) Uani 1 1 d . .
H16A H 0.3389 0.4135 -0.0368 0.035 Uiso 1 1 calc R U
H16B H 0.4855 0.4329 -0.0696 0.035 Uiso 1 1 calc R U
C17 C 0.3721(5) 0.47777(15) 0.0085(3) 0.0236(9) Uani 1 1 d . .
H17A H 0.4541 0.4976 0.0104 0.028 Uiso 1 1 calc R U
H17B H 0.3046 0.4885 -0.0389 0.028 Uiso 1 1 calc R U
C18 C 0.3030(4) 0.47804(15) 0.1007(3) 0.0200(9) Uani 1 1 d . .
C19 C 0.1643(5) 0.38868(15) 0.4578(3) 0.0244(9) Uani 1 1 d . .
C20 C 0.2868(6) 0.36336(19) 0.4684(4) 0.0363(12) Uani 1 1 d . .
H20 H 0.3601 0.3672 0.4263 0.044 Uiso 1 1 calc R U
C21 C 0.3050(6) 0.33264(19) 0.5385(4) 0.0394(12) Uani 1 1 d . .
H21 H 0.3886 0.3158 0.5438 0.047 Uiso 1 1 calc R U
C22 C 0.1958(6) 0.32743(17) 0.6007(4) 0.0315(11) Uani 1 1 d . .
C23 C 0.0717(6) 0.35132(17) 0.5929(3) 0.0318(11) Uani 1 1 d . .
H23 H -0.0019 0.3469 0.6347 0.038 Uiso 1 1 calc R U
C24 C 0.0569(5) 0.38243(17) 0.5214(3) 0.0288(10) Uani 1 1 d . .
H24 H -0.0266 0.3993 0.5162 0.035 Uiso 1 1 calc R U
C25 C 0.1806(5) 0.62943(17) 0.0663(4) 0.0308(11) Uani 1 1 d . .
C26 C 0.2140(6) 0.67116(18) 0.1032(4) 0.0376(12) Uani 1 1 d . .
H26 H 0.2267 0.6738 0.1676 0.045 Uiso 1 1 calc R U
C27 C 0.2291(7) 0.7087(2) 0.0493(5) 0.0439(14) Uani 1 1 d . .
H27 H 0.2498 0.7361 0.0763 0.053 Uiso 1 1 calc R U
C28 C 0.2126(7) 0.7040(2) -0.0453(5) 0.0509(16) Uani 1 1 d . .
C29 C 0.1774(7) 0.6653(2) -0.0851(4) 0.0485(15) Uani 1 1 d . .
H29 H 0.1636 0.6634 -0.1496 0.058 Uiso 1 1 calc R U
C30 C 0.1614(6) 0.62776(19) -0.0297(4) 0.0363(12) Uani 1 1 d . .
H30 H 0.1371 0.6009 -0.0579 0.044 Uiso 1 1 calc R U
Fe2 Fe 0.48340(6) -0.00357(2) -0.24950(4) 0.01952(16) Uani 1 1 d . .
O7 O 0.5855(4) 0.08463(12) -0.2063(2) 0.0315(8) Uani 1 1 d . .
O8 O 0.5252(4) -0.04821(12) -0.4262(2) 0.0320(8) Uani 1 1 d . .
O9 O 0.5993(4) -0.09015(11) -0.2883(2) 0.0298(7) Uani 1 1 d . .
O10 O 0.5168(4) 0.04088(12) -0.0709(2) 0.0335(8) Uani 1 1 d . .
O11 O 0.3327(4) 0.07199(12) -0.1758(3) 0.0319(8) Uani 1 1 d . .
O12 O 0.3443(4) -0.08103(12) -0.3274(3) 0.0329(8) Uani 1 1 d . .
N9 N 0.5824(4) 0.05001(14) -0.2685(3) 0.0268(9) Uani 1 1 d . .
N10 N 0.5414(5) -0.01008(13) -0.3750(3) 0.0261(9) Uani 1 1 d . .
N11 N 0.5900(5) -0.05627(13) -0.2260(3) 0.0271(9) Uani 1 1 d . .
N12 N 0.5384(5) 0.00311(14) -0.1216(3) 0.0274(9) Uani 1 1 d . .
N13 N 0.3224(4) 0.03212(14) -0.2215(3) 0.0278(9) Uani 1 1 d . .
N14 N 0.3283(4) -0.04108(14) -0.2826(3) 0.0266(9) Uani 1 1 d . .
N15 N 0.4641(6) 0.24060(18) 0.0910(4) 0.0498(13) Uani 1 1 d . .
H15C H 0.5528 0.2511 0.0998 0.075 Uiso 1 1 calc R U
H15D H 0.4257 0.2351 0.1462 0.075 Uiso 1 1 calc R U
H15E H 0.4107 0.2606 0.0601 0.075 Uiso 1 1 calc R U
N16 N 0.4668(6) -0.25863(17) -0.5447(4) 0.0515(14) Uani 1 1 d . .
H16C H 0.4551 -0.2559 -0.6064 0.077 Uiso 1 1 calc R U
H16D H 0.3919 -0.2730 -0.5218 0.077 Uiso 1 1 calc R U
H16E H 0.5469 -0.2739 -0.5319 0.077 Uiso 1 1 calc R U
B3 B 0.4784(6) 0.0794(2) -0.1325(4) 0.0286(11) Uani 1 1 d . .
B4 B 0.4905(6) -0.08654(18) -0.3644(4) 0.0259(11) Uani 1 1 d . .
C31 C 0.6369(5) 0.05774(15) -0.3495(3) 0.0241(9) Uani 1 1 d . .
C32 C 0.7057(5) 0.09992(16) -0.3797(4) 0.0302(10) Uani 1 1 d . .
H32A H 0.7632 0.1120 -0.3283 0.036 Uiso 1 1 calc R U
H32B H 0.6320 0.1214 -0.3963 0.036 Uiso 1 1 calc R U
C33 C 0.7999(8) 0.0921(2) -0.4623(4) 0.0454(15) Uani 1 1 d . .
H33A H 0.8270 0.1206 -0.4881 0.055 Uiso 1 1 calc R U
H33B H 0.8869 0.0772 -0.4410 0.055 Uiso 1 1 calc R U
C34 C 0.7289(6) 0.0649(2) -0.5378(4) 0.0396(13) Uani 1 1 d . .
H34A H 0.7929 0.0622 -0.5899 0.048 Uiso 1 1 calc R U
H34B H 0.6423 0.0797 -0.5601 0.048 Uiso 1 1 calc R U
C35 C 0.6906(5) 0.01839(18) -0.5023(3) 0.0290(10) Uani 1 1 d . .
H35A H 0.6263 0.0040 -0.5472 0.035 Uiso 1 1 calc R U
H35B H 0.7771 0.0006 -0.4964 0.035 Uiso 1 1 calc R U
C36 C 0.6208(5) 0.02089(16) -0.4104(3) 0.0239(9) Uani 1 1 d . .
C37 C 0.6408(5) -0.06375(16) -0.1419(3) 0.0251(9) Uani 1 1 d . .
C38 C 0.7123(6) -0.10544(19) -0.1106(4) 0.0365(12) Uani 1 1 d . .
H38A H 0.8059 -0.1077 -0.1384 0.044 Uiso 1 1 calc R U
H38B H 0.6555 -0.1307 -0.1313 0.044 Uiso 1 1 calc R U
C39 C 0.7292(8) -0.1061(2) -0.0049(5) 0.0512(15) Uani 1 1 d . .
H39A H 0.6372 -0.1126 0.0220 0.061 Uiso 1 1 calc R U
H39B H 0.7954 -0.1295 0.0134 0.061 Uiso 1 1 calc R U
C40 C 0.7830(8) -0.0635(2) 0.0322(4) 0.0491(16) Uani 1 1 d . .
H40A H 0.8770 -0.0580 0.0069 0.059 Uiso 1 1 calc R U
H40B H 0.7954 -0.0662 0.0994 0.059 Uiso 1 1 calc R U
C41 C 0.6904(5) -0.02389(18) 0.0118(3) 0.0288(10) Uani 1 1 d . .
H41A H 0.6173 -0.0218 0.0585 0.035 Uiso 1 1 calc R U
H41B H 0.7486 0.0027 0.0156 0.035 Uiso 1 1 calc R U
C42 C 0.6201(5) -0.02659(16) -0.0825(3) 0.0249(9) Uani 1 1 d . .
C43 C 0.1945(5) 0.01599(17) -0.2335(3) 0.0274(10) Uani 1 1 d . .
C44 C 0.0578(5) 0.03848(18) -0.2092(4) 0.0325(11) Uani 1 1 d . .
H44A H 0.0378 0.0622 -0.2534 0.039 Uiso 1 1 calc R U
H44B H 0.0677 0.0515 -0.1475 0.039 Uiso 1 1 calc R U
C45 C -0.0661(6) 0.0057(2) -0.2112(4) 0.0385(13) Uani 1 1 d . .
H45A H -0.0577 -0.0136 -0.1570 0.046 Uiso 1 1 calc R U
H45B H -0.1558 0.0218 -0.2075 0.046 Uiso 1 1 calc R U
C46 C -0.0687(5) -0.0224(2) -0.2992(4) 0.0350(12) Uani 1 1 d . .
H46A H -0.0745 -0.0032 -0.3534 0.042 Uiso 1 1 calc R U
H46B H -0.1533 -0.0412 -0.3000 0.042 Uiso 1 1 calc R U
C47 C 0.0659(5) -0.05164(18) -0.3046(4) 0.0334(11) Uani 1 1 d . .
H47A H 0.0556 -0.0772 -0.2642 0.040 Uiso 1 1 calc R U
H47B H 0.0755 -0.0623 -0.3680 0.040 Uiso 1 1 calc R U
C48 C 0.1980(5) -0.02642(16) -0.2757(3) 0.0257(10) Uani 1 1 d . .
C49 C 0.4745(6) 0.12279(18) -0.0706(4) 0.0321(11) Uani 1 1 d . .
C50 C 0.3783(8) 0.1280(2) -0.0012(5) 0.0525(17) Uani 1 1 d . .
H50 H 0.3119 0.1055 0.0088 0.063 Uiso 1 1 calc R U
C51 C 0.3755(8) 0.1655(2) 0.0553(5) 0.0578(18) Uani 1 1 d . .
H51 H 0.3120 0.1676 0.1042 0.069 Uiso 1 1 calc R U
C52 C 0.4694(7) 0.1994(2) 0.0365(4) 0.0429(14) Uani 1 1 d . .
C53 C 0.5670(8) 0.1962(2) -0.0309(5) 0.0560(18) Uani 1 1 d . .
H53 H 0.6310 0.2193 -0.0410 0.067 Uiso 1 1 calc R U
C54 C 0.5708(7) 0.1580(2) -0.0851(5) 0.0518(16) Uani 1 1 d . .
H54 H 0.6380 0.1557 -0.1318 0.062 Uiso 1 1 calc R U
C55 C 0.4906(5) -0.13245(16) -0.4185(4) 0.0298(10) Uani 1 1 d . .
C56 C 0.4574(7) -0.13661(19) -0.5129(4) 0.0392(13) Uani 1 1 d . .
H56 H 0.4396 -0.1113 -0.5485 0.047 Uiso 1 1 calc R U
C57 C 0.4502(7) -0.1779(2) -0.5554(4) 0.0468(15) Uani 1 1 d . .
H57 H 0.4271 -0.1804 -0.6188 0.056 Uiso 1 1 calc R U
C58 C 0.4775(6) -0.21509(19) -0.5027(5) 0.0413(13) Uani 1 1 d . .
C59 C 0.5125(7) -0.21264(19) -0.4102(4) 0.0442(14) Uani 1 1 d . .
H59 H 0.5327 -0.2381 -0.3756 0.053 Uiso 1 1 calc R U
C60 C 0.5171(7) -0.17058(18) -0.3686(4) 0.0407(13) Uani 1 1 d . .
H60 H 0.5389 -0.1684 -0.3050 0.049 Uiso 1 1 calc R U
Cl1 Cl 0.24440(17) 0.30719(5) 0.01685(11) 0.0464(3) Uani 1 1 d . .
Cl2 Cl 0.4255(2) -0.25591(7) -0.75678(15) 0.0723(6) Uani 1 1 d . .
Cl3 Cl 0.7244(2) 0.30472(6) 0.05442(15) 0.0618(5) Uani 1 1 d . .
Cl4 Cl -0.0070(2) 0.80905(7) -0.05208(15) 0.0706(5) Uani 1 1 d . .
C61 C 0.4924(8) 0.3337(2) 0.8287(5) 0.0549(16) Uani 1 1 d . .
H61A H 0.5325 0.3501 0.8804 0.082 Uiso 1 1 calc R U
H61B H 0.5306 0.3447 0.7716 0.082 Uiso 1 1 calc R U
H61C H 0.5167 0.3029 0.8357 0.082 Uiso 1 1 calc R U
O13 O 0.3391(6) 0.33856(17) 0.8263(3) 0.0566(12) Uani 1 1 d . .
H13 H 0.3055 0.3265 0.8724 0.085 Uiso 1 1 calc R U
C62 C 0.4615(11) 0.6683(3) -0.2408(7) 0.079(3) Uani 1 1 d . .
H62A H 0.5419 0.6692 -0.2813 0.119 Uiso 1 1 calc R U
H62B H 0.4051 0.6423 -0.2541 0.119 Uiso 1 1 calc R U
H62C H 0.4954 0.6675 -0.1769 0.119 Uiso 1 1 calc R U
O14 O 0.3758(7) 0.70673(18) -0.2555(4) 0.0670(14) Uani 1 1 d . .
H14 H 0.3356 0.7053 -0.3072 0.100 Uiso 1 1 calc R U
C63 C 0.1805(11) 0.8324(3) -0.2700(7) 0.081(3) Uani 1 1 d . .
H63A H 0.0860 0.8379 -0.2475 0.121 Uiso 1 1 calc R U
H63B H 0.1920 0.8475 -0.3283 0.121 Uiso 1 1 calc R U
H63C H 0.2508 0.8431 -0.2252 0.121 Uiso 1 1 calc R U
O15 O 0.1990(8) 0.7872(3) -0.2828(6) 0.097(2) Uani 1 1 d . .
H15 H 0.2850 0.7817 -0.2875 0.146 Uiso 1 1 calc R U
C64 C 0.5014(10) 0.2118(3) 0.7053(7) 0.074(2) Uani 1 1 d . .
H64A H 0.5994 0.2211 0.7005 0.110 Uiso 1 1 calc R U
H64B H 0.4953 0.1802 0.6977 0.110 Uiso 1 1 calc R U
H64C H 0.4667 0.2199 0.7655 0.110 Uiso 1 1 calc R U
O16 O 0.4156(7) 0.23311(19) 0.6340(4) 0.0687(15) Uani 1 1 d . .
H16 H 0.4122 0.2174 0.5871 0.103 Uiso 1 1 calc R U

loop_
_atom_site_aniso_label
_atom_site_aniso_U_11
_atom_site_aniso_U_22
_atom_site_aniso_U_33
_atom_site_aniso_U_23
_atom_site_aniso_U_13
_atom_site_aniso_U_12
Fe1 0.0139(3) 0.0260(3) 0.0155(3) -0.0008(2) 0.0009(2) 0.0003(2)
O1 0.0195(16) 0.0307(16) 0.0207(16) 0.0007(12) -0.0001(13) -0.0027(12)
O2 0.0183(16) 0.0317(17) 0.0253(17) 0.0041(13) 0.0032(13) 0.0035(13)
O3 0.0199(16) 0.0309(16) 0.0237(16) 0.0035(13) 0.0015(13) -0.0021(13)
O4 0.0227(16) 0.0279(16) 0.0173(14) 0.0033(12) 0.0014(12) -0.0033(12)
O5 0.0235(16) 0.0260(15) 0.0186(15) 0.0056(12) 0.0049(13) 0.0009(13)
O6 0.0255(17) 0.0306(17) 0.0199(16) 0.0054(13) 0.0001(13) 0.0067(13)
N1 0.022(2) 0.0285(19) 0.0137(17) -0.0038(14) 0.0010(15) 0.0000(15)
N2 0.025(2) 0.0275(19) 0.0169(18) -0.0002(14) 0.0010(15) 0.0019(16)
N3 0.0184(19) 0.0252(18) 0.0220(19) 0.0018(14) 0.0025(15) 0.0000(14)
N4 0.015(2) 0.0260(18) 0.0187(19) 0.0007(13) 0.0017(15) 0.0010(13)
N5 0.0177(19) 0.0298(19) 0.0166(18) 0.0031(14) -0.0015(15) 0.0004(14)
N6 0.020(2) 0.029(2) 0.0162(18) 0.0028(14) 0.0012(16) 0.0009(15)
N7 0.046(3) 0.040(2) 0.032(2) 0.0090(19) 0.001(2) -0.003(2)
N8 0.058(4) 0.059(3) 0.061(4) 0.026(3) 0.014(3) 0.014(3)
B1 0.016(2) 0.030(2) 0.020(2) -0.0012(19) 0.0006(19) -0.0006(19)
B2 0.020(3) 0.032(3) 0.028(3) 0.000(2) 0.001(2) 0.005(2)
C1 0.017(2) 0.032(2) 0.017(2) -0.0057(17) 0.0015(18) -0.0018(18)
C2 0.018(2) 0.037(2) 0.024(2) -0.0069(19) -0.0015(18) -0.0040(19)
C3 0.016(2) 0.045(3) 0.030(3) -0.005(2) 0.000(2) -0.0017(19)
C4 0.015(2) 0.045(3) 0.025(2) -0.006(2) -0.0033(18) 0.006(2)
C5 0.018(2) 0.042(3) 0.029(3) -0.003(2) -0.0036(19) 0.009(2)
C6 0.013(2) 0.032(2) 0.017(2) -0.0015(16) -0.0012(16) 0.0004(17)
C7 0.015(2) 0.029(2) 0.026(2) -0.0036(18) -0.0008(18) 0.0019(17)
C8 0.025(2) 0.028(2) 0.034(3) 0.0005(19) 0.000(2) -0.0033(18)
C9 0.086(6) 0.053(4) 0.053(4) 0.003(3) -0.021(4) -0.029(4)
C10 0.078(5) 0.054(4) 0.034(3) 0.003(3) -0.024(3) -0.024(3)
C11 0.018(2) 0.035(2) 0.020(2) -0.0025(17) 0.0005(18) -0.0024(18)
C12 0.016(2) 0.029(2) 0.018(2) -0.0016(16) 0.0025(17) 0.0027(16)
C13 0.017(2) 0.030(2) 0.021(2) -0.0011(17) 0.0014(18) -0.0003(17)
C14 0.025(2) 0.031(2) 0.022(2) 0.0010(17) 0.0039(19) 0.0059(19)
C15 0.026(2) 0.035(2) 0.028(2) -0.0021(19) 0.006(2) 0.003(2)
C16 0.029(3) 0.035(3) 0.023(2) -0.0061(19) 0.005(2) 0.001(2)
C17 0.020(2) 0.033(2) 0.018(2) -0.0005(17) 0.0023(17) 0.0038(19)
C18 0.012(2) 0.031(2) 0.017(2) -0.0007(16) -0.0005(16) 0.0014(17)
C19 0.023(2) 0.029(2) 0.022(2) 0.0005(17) 0.0011(18) -0.0054(18)
C20 0.030(3) 0.045(3) 0.034(3) 0.009(2) 0.009(2) 0.006(2)
C21 0.033(3) 0.046(3) 0.040(3) 0.006(2) 0.011(2) 0.007(2)
C22 0.035(3) 0.034(2) 0.026(2) 0.0028(19) 0.000(2) -0.007(2)
C23 0.028(2) 0.041(3) 0.027(2) 0.005(2) 0.007(2) -0.005(2)
C24 0.025(2) 0.036(2) 0.025(2) 0.0062(19) 0.0042(19) 0.0002(19)
C25 0.021(2) 0.038(3) 0.034(3) 0.007(2) 0.003(2) 0.0102(19)
C26 0.028(3) 0.040(3) 0.044(3) 0.007(2) -0.005(2) 0.004(2)
C27 0.038(3) 0.040(3) 0.054(4) 0.009(3) 0.005(3) 0.005(2)
C28 0.041(3) 0.051(4) 0.061(4) 0.026(3) 0.017(3) 0.015(3)
C29 0.047(3) 0.068(4) 0.032(3) 0.019(3) 0.006(3) 0.017(3)
C30 0.040(3) 0.042(3) 0.028(3) 0.010(2) 0.006(2) 0.010(2)
Fe2 0.0140(3) 0.0276(3) 0.0170(3) -0.0009(2) 0.0005(2) 0.0005(2)
O7 0.034(2) 0.0341(18) 0.0271(18) -0.0100(14) 0.0086(15) -0.0058(14)
O8 0.033(2) 0.0355(18) 0.0275(18) -0.0055(14) 0.0046(15) -0.0054(15)
O9 0.0290(19) 0.0317(17) 0.0286(18) -0.0046(13) -0.0014(15) 0.0023(14)
O10 0.037(2) 0.041(2) 0.0219(16) -0.0088(14) -0.0016(15) 0.0077(16)
O11 0.0233(18) 0.0387(19) 0.0339(19) -0.0071(15) 0.0038(15) 0.0048(15)
O12 0.0252(18) 0.0358(19) 0.038(2) -0.0097(15) 0.0018(15) -0.0038(14)
N9 0.023(2) 0.033(2) 0.024(2) -0.0053(16) 0.0051(17) -0.0032(16)
N10 0.025(2) 0.031(2) 0.022(2) -0.0035(15) 0.0032(17) -0.0038(16)
N11 0.028(2) 0.029(2) 0.024(2) -0.0036(16) 0.0002(17) 0.0004(16)
N12 0.028(2) 0.035(2) 0.020(2) -0.0032(15) 0.0006(18) 0.0033(16)
N13 0.022(2) 0.031(2) 0.030(2) -0.0011(17) -0.0010(17) 0.0006(16)
N14 0.018(2) 0.035(2) 0.026(2) -0.0023(16) 0.0015(16) -0.0045(16)
N15 0.056(3) 0.051(3) 0.042(3) -0.013(2) -0.007(2) 0.009(2)
N16 0.044(3) 0.042(3) 0.069(4) -0.020(3) 0.005(3) -0.001(2)
B3 0.017(3) 0.042(3) 0.027(3) -0.004(2) 0.003(2) 0.003(2)
B4 0.023(3) 0.032(3) 0.023(3) -0.001(2) 0.001(2) -0.005(2)
C31 0.018(2) 0.030(2) 0.024(2) -0.0010(18) 0.0019(18) -0.0011(17)
C32 0.026(3) 0.032(2) 0.033(3) 0.0011(19) 0.006(2) -0.005(2)
C33 0.057(4) 0.045(3) 0.035(3) -0.005(2) 0.013(3) -0.019(3)
C34 0.039(3) 0.052(3) 0.028(3) 0.002(2) 0.010(2) -0.006(3)
C35 0.024(2) 0.044(3) 0.019(2) -0.0055(19) 0.0009(19) -0.001(2)
C36 0.017(2) 0.035(2) 0.020(2) 0.0009(18) 0.0013(18) -0.0015(18)
C37 0.018(2) 0.032(2) 0.025(2) 0.0007(18) -0.0045(18) -0.0017(18)
C38 0.035(3) 0.042(3) 0.032(3) 0.002(2) -0.007(2) 0.007(2)
C39 0.053(4) 0.051(3) 0.049(4) 0.003(3) -0.008(3) 0.006(3)
C40 0.058(4) 0.052(3) 0.036(3) -0.005(3) -0.025(3) 0.013(3)
C41 0.024(2) 0.049(3) 0.013(2) -0.0042(19) -0.0006(18) 0.003(2)
C42 0.015(2) 0.040(3) 0.020(2) 0.0010(18) 0.0000(17) 0.0041(18)
C43 0.016(2) 0.039(2) 0.027(3) 0.006(2) 0.0006(19) 0.0036(19)
C44 0.016(2) 0.045(3) 0.037(3) 0.011(2) 0.006(2) 0.008(2)
C45 0.025(3) 0.058(4) 0.033(3) 0.014(2) 0.004(2) 0.007(2)
C46 0.016(2) 0.060(3) 0.029(3) 0.008(2) 0.004(2) -0.005(2)
C47 0.018(2) 0.045(3) 0.037(3) 0.005(2) 0.000(2) -0.007(2)
C48 0.018(2) 0.039(3) 0.020(2) 0.0040(18) 0.0000(18) -0.0001(19)
C49 0.025(2) 0.040(3) 0.032(3) -0.004(2) 0.003(2) 0.006(2)
C50 0.046(4) 0.057(4) 0.056(4) -0.023(3) 0.023(3) -0.007(3)
C51 0.056(4) 0.058(4) 0.061(4) -0.018(3) 0.025(4) 0.001(3)
C52 0.041(3) 0.048(3) 0.039(3) -0.013(3) -0.010(3) 0.013(3)
C53 0.054(4) 0.058(4) 0.057(4) -0.023(3) 0.013(3) -0.018(3)
C54 0.049(4) 0.053(4) 0.054(4) -0.019(3) 0.017(3) -0.009(3)
C55 0.026(2) 0.032(2) 0.032(3) -0.0084(19) 0.004(2) -0.0055(19)
C56 0.048(3) 0.034(3) 0.035(3) -0.008(2) -0.007(3) -0.002(2)
C57 0.059(4) 0.044(3) 0.036(3) -0.016(2) -0.011(3) 0.001(3)
C58 0.031(3) 0.038(3) 0.055(3) -0.017(2) 0.001(3) 0.002(2)
C59 0.051(4) 0.036(3) 0.046(3) 0.000(2) -0.001(3) -0.006(2)
C60 0.051(3) 0.037(3) 0.034(3) -0.004(2) 0.000(3) 0.000(2)
Cl1 0.0410(8) 0.0419(7) 0.0564(9) -0.0003(6) 0.0062(7) 0.0009(6)
Cl2 0.0519(10) 0.0894(14) 0.0750(12) -0.0480(11) -0.0090(9) 0.0112(9)
Cl3 0.0528(10) 0.0493(9) 0.0827(13) -0.0059(8) -0.0083(9) 0.0122(7)
Cl4 0.0698(12) 0.0786(13) 0.0640(11) 0.0004(9) 0.0113(10) 0.0240(10)
C61 0.061(4) 0.055(4) 0.049(4) -0.006(3) 0.005(3) -0.008(3)
O13 0.064(3) 0.066(3) 0.039(2) 0.006(2) -0.005(2) -0.012(2)
C62 0.080(6) 0.080(6) 0.077(6) 0.015(5) 0.004(5) 0.028(5)
O14 0.085(4) 0.058(3) 0.058(3) 0.010(2) 0.012(3) 0.006(3)
C63 0.087(6) 0.067(5) 0.087(6) 0.014(4) 0.000(5) -0.027(5)
O15 0.092(5) 0.103(5) 0.096(5) 0.011(4) -0.021(4) 0.006(4)
C64 0.071(5) 0.062(5) 0.088(6) 0.003(4) 0.000(5) 0.013(4)
O16 0.076(4) 0.066(3) 0.065(3) 0.014(3) 0.015(3) 0.028(3)

loop_
_atom_type_symbol
_atom_type_description
_atom_type_scat_dispersion_real
_atom_type_scat_dispersion_imag
_atom_type_scat_source
C C 0.0033 0.0016 'International Tables Vol C Tables 4.2.6.8 and 6.1.1.4'
H H 0.0000 0.0000 'International Tables Vol C Tables 4.2.6.8 and 6.1.1.4'
B B 0.0013 0.0007 'International Tables Vol C Tables 4.2.6.8 and 6.1.1.4'
N N 0.0061 0.0033 'International Tables Vol C Tables 4.2.6.8 and 6.1.1.4'
O O 0.0106 0.0060 'International Tables Vol C Tables 4.2.6.8 and 6.1.1.4'
Cl Cl 0.1484 0.1585 'International Tables Vol C Tables 4.2.6.8 and 6.1.1.4'
Fe Fe 0.3463 0.8444 'International Tables Vol C Tables 4.2.6.8 and 6.1.1.4'

loop_
_geom_angle_atom_site_label_1
_geom_angle_atom_site_label_2
_geom_angle_atom_site_label_3
_geom_angle
N5 Fe1 N6 78.61(16)
N5 Fe1 N1 86.22(17)
N6 Fe1 N1 118.44(16)
N5 Fe1 N3 118.09(17)
N6 Fe1 N3 86.21(17)
N1 Fe1 N3 149.46(17)
N5 Fe1 N2 150.00(16)
N6 Fe1 N2 86.20(16)
N1 Fe1 N2 78.45(17)
N3 Fe1 N2 86.12(17)
N5 Fe1 N4 85.92(15)
N6 Fe1 N4 149.54(17)
N1 Fe1 N4 86.11(16)
N3 Fe1 N4 78.12(16)
N2 Fe1 N4 118.14(16)
N1 O1 B1 111.4(3)
N2 O2 B2 112.1(3)
N3 O3 B2 112.0(3)
N4 O4 B1 112.0(3)
N5 O5 B1 111.9(3)
N6 O6 B2 111.5(3)
C1 N1 O1 116.0(4)
C1 N1 Fe1 119.2(3)
O1 N1 Fe1 124.1(3)
C6 N2 O2 117.1(4)
C6 N2 Fe1 118.6(3)
O2 N2 Fe1 123.4(3)
C7 N3 O3 116.5(4)
C7 N3 Fe1 119.2(3)
O3 N3 Fe1 123.7(3)
C12 N4 O4 116.3(4)
C12 N4 Fe1 118.8(3)
O4 N4 Fe1 123.6(3)
C13 N5 O5 115.6(4)
C13 N5 Fe1 119.8(3)
O5 N5 Fe1 124.0(3)
C18 N6 O6 116.5(4)
C18 N6 Fe1 118.4(3)
O6 N6 Fe1 123.9(3)
C22 N7 H7A 109.5
C22 N7 H7B 109.5
H7A N7 H7B 109.5
C22 N7 H7C 109.5
H7A N7 H7C 109.5
H7B N7 H7C 109.5
C28 N8 H8A 109.5
C28 N8 H8B 109.5
H8A N8 H8B 109.5
C28 N8 H8C 109.5
H8A N8 H8C 109.5
H8B N8 H8C 109.5
O1 B1 O5 110.5(4)
O1 B1 O4 109.9(4)
O5 B1 O4 109.9(4)
O1 B1 C19 112.1(4)
O5 B1 C19 109.2(4)
O4 B1 C19 105.1(3)
O2 B2 O3 109.8(4)
O2 B2 O6 110.6(4)
O3 B2 O6 110.4(4)
O2 B2 C25 109.1(4)
O3 B2 C25 107.6(4)
O6 B2 C25 109.3(4)
N1 C1 C6 111.8(4)
N1 C1 C2 126.8(4)
C6 C1 C2 121.4(4)
C1 C2 C3 110.9(4)
C1 C2 H2A 109.5
C3 C2 H2A 109.5
C1 C2 H2B 109.5
C3 C2 H2B 109.5
H2A C2 H2B 108.0
C4 C3 C2 111.3(4)
C4 C3 H3A 109.4
C2 C3 H3A 109.4
C4 C3 H3B 109.4
C2 C3 H3B 109.4
H3A C3 H3B 108.0
C5 C4 C3 111.9(4)
C5 C4 H4A 109.2
C3 C4 H4A 109.2
C5 C4 H4B 109.2
C3 C4 H4B 109.2
H4A C4 H4B 107.9
C6 C5 C4 111.6(4)
C6 C5 H5A 109.3
C4 C5 H5A 109.3
C6 C5 H5B 109.3
C4 C5 H5B 109.3
H5A C5 H5B 108.0
N2 C6 C1 111.8(4)
N2 C6 C5 124.9(4)
C1 C6 C5 123.4(4)
N3 C7 C12 111.2(4)
N3 C7 C8 126.5(4)
C12 C7 C8 122.3(4)
C7 C8 C9 110.2(4)
C7 C8 H8D 109.6
C9 C8 H8D 109.6
C7 C8 H8E 109.6
C9 C8 H8E 109.6
H8D C8 H8E 108.1
C10 C9 C8 117.0(6)
C10 C9 H9A 108.0
C8 C9 H9A 108.0
C10 C9 H9B 108.0
C8 C9 H9B 108.0
H9A C9 H9B 107.3
C9 C10 C11 115.8(5)
C9 C10 H10A 108.3
C11 C10 H10A 108.3
C9 C10 H10B 108.3
C11 C10 H10B 108.3
H10A C10 H10B 107.4
C12 C11 C10 110.3(4)
C12 C11 H11A 109.6
C10 C11 H11A 109.6
C12 C11 H11B 109.6
C10 C11 H11B 109.6
H11A C11 H11B 108.1
N4 C12 C7 112.2(4)
N4 C12 C11 125.1(4)
C7 C12 C11 122.6(4)
N5 C13 C18 110.6(4)
N5 C13 C14 127.0(4)
C18 C13 C14 122.3(4)
C13 C14 C15 110.9(4)
C13 C14 H14A 109.5
C15 C14 H14A 109.5
C13 C14 H14B 109.5
C15 C14 H14B 109.5
H14A C14 H14B 108.0
C16 C15 C14 110.8(4)
C16 C15 H15A 109.5
C14 C15 H15A 109.5
C16 C15 H15B 109.5
C14 C15 H15B 109.5
H15A C15 H15B 108.1
C15 C16 C17 111.8(4)
C15 C16 H16A 109.3
C17 C16 H16A 109.3
C15 C16 H16B 109.3
C17 C16 H16B 109.3
H16A C16 H16B 107.9
C18 C17 C16 111.2(4)
C18 C17 H17A 109.4
C16 C17 H17A 109.4
C18 C17 H17B 109.4
C16 C17 H17B 109.4
H17A C17 H17B 108.0
N6 C18 C13 112.2(4)
N6 C18 C17 125.1(4)
C13 C18 C17 122.6(4)
C20 C19 C24 117.6(4)
C20 C19 B1 120.0(4)
C24 C19 B1 121.7(4)
C21 C20 C19 122.7(5)
C21 C20 H20 118.6
C19 C20 H20 118.6
C20 C21 C22 118.0(5)
C20 C21 H21 121.0
C22 C21 H21 121.0
C23 C22 C21 121.6(5)
C23 C22 N7 119.5(5)
C21 C22 N7 118.9(5)
C22 C23 C24 118.9(5)
C22 C23 H23 120.5
C24 C23 H23 120.5
C19 C24 C23 121.1(5)
C19 C24 H24 119.5
C23 C24 H24 119.5
C30 C25 C26 115.5(5)
C30 C25 B2 123.5(5)
C26 C25 B2 120.9(5)
C27 C26 C25 123.5(6)
C27 C26 H26 118.2
C25 C26 H26 118.2
C28 C27 C26 117.4(6)
C28 C27 H27 121.3
C26 C27 H27 121.3
C29 C28 C27 122.2(6)
C29 C28 N8 122.0(6)
C27 C28 N8 115.8(7)
C28 C29 C30 119.7(6)
C28 C29 H29 120.2
C30 C29 H29 120.2
C25 C30 C29 121.6(6)
C25 C30 H30 119.2
C29 C30 H30 119.2
N9 Fe2 N14 148.55(18)
N9 Fe2 N13 86.42(18)
N14 Fe2 N13 77.76(18)
N9 Fe2 N11 119.12(19)
N14 Fe2 N11 86.41(18)
N13 Fe2 N11 148.17(19)
N9 Fe2 N12 85.82(18)
N14 Fe2 N12 119.46(19)
N13 Fe2 N12 86.06(18)
N11 Fe2 N12 77.90(17)
N9 Fe2 N10 78.46(17)
N14 Fe2 N10 86.26(18)
N13 Fe2 N10 120.27(18)
N11 Fe2 N10 85.49(18)
N12 Fe2 N10 147.85(19)
N9 O7 B3 112.3(4)
N10 O8 B4 110.7(4)
N11 O9 B4 112.1(4)
N12 O10 B3 111.6(4)
N13 O11 B3 112.4(4)
N14 O12 B4 112.1(4)
C31 N9 O7 116.2(4)
C31 N9 Fe2 119.1(3)
O7 N9 Fe2 124.1(3)
C36 N10 O8 116.7(4)
C36 N10 Fe2 118.2(3)
O8 N10 Fe2 124.3(3)
C37 N11 O9 116.7(4)
C37 N11 Fe2 119.0(3)
O9 N11 Fe2 123.6(3)
C42 N12 O10 116.0(4)
C42 N12 Fe2 119.1(3)
O10 N12 Fe2 124.1(3)
C43 N13 O11 116.5(4)
C43 N13 Fe2 119.3(3)
O11 N13 Fe2 123.5(3)
C48 N14 O12 116.5(4)
C48 N14 Fe2 119.3(3)
O12 N14 Fe2 123.4(3)
C52 N15 H15C 109.5
C52 N15 H15D 109.5
H15C N15 H15D 109.5
C52 N15 H15E 109.5
H15C N15 H15E 109.5
H15D N15 H15E 109.5
C58 N16 H16C 109.5
C58 N16 H16D 109.5
H16C N16 H16D 109.5
C58 N16 H16E 109.5
H16C N16 H16E 109.5
H16D N16 H16E 109.5
O7 B3 O11 109.9(4)
O7 B3 O10 110.4(4)
O11 B3 O10 109.2(4)
O7 B3 C49 109.8(4)
O11 B3 C49 108.8(4)
O10 B3 C49 108.7(4)
O9 B4 O12 111.4(4)
O9 B4 O8 109.9(4)
O12 B4 O8 109.8(4)
O9 B4 C55 106.8(4)
O12 B4 C55 106.5(4)
O8 B4 C55 112.4(4)
N9 C31 C36 111.8(4)
N9 C31 C32 126.2(4)
C36 C31 C32 122.0(4)
C31 C32 C33 110.9(4)
C31 C32 H32A 109.5
C33 C32 H32A 109.5
C31 C32 H32B 109.5
C33 C32 H32B 109.5
H32A C32 H32B 108.0
C34 C33 C32 113.4(5)
C34 C33 H33A 108.9
C32 C33 H33A 108.9
C34 C33 H33B 108.9
C32 C33 H33B 108.9
H33A C33 H33B 107.7
C33 C34 C35 111.3(5)
C33 C34 H34A 109.4
C35 C34 H34A 109.4
C33 C34 H34B 109.4
C35 C34 H34B 109.4
H34A C34 H34B 108.0
C36 C35 C34 111.0(4)
C36 C35 H35A 109.4
C34 C35 H35A 109.4
C36 C35 H35B 109.4
C34 C35 H35B 109.4
H35A C35 H35B 108.0
N10 C36 C31 112.1(4)
N10 C36 C35 125.1(4)
C31 C36 C35 122.9(4)
N11 C37 C42 111.4(4)
N11 C37 C38 125.1(4)
C42 C37 C38 123.6(4)
C37 C38 C39 110.2(5)
C37 C38 H38A 109.6
C39 C38 H38A 109.6
C37 C38 H38B 109.6
C39 C38 H38B 109.6
H38A C38 H38B 108.1
C40 C39 C38 112.0(5)
C40 C39 H39A 109.2
C38 C39 H39A 109.2
C40 C39 H39B 109.2
C38 C39 H39B 109.2
H39A C39 H39B 107.9
C39 C40 C41 115.8(5)
C39 C40 H40A 108.3
C41 C40 H40A 108.3
C39 C40 H40B 108.3
C41 C40 H40B 108.3
H40A C40 H40B 107.4
C42 C41 C40 111.8(4)
C42 C41 H41A 109.2
C40 C41 H41A 109.2
C42 C41 H41B 109.2
C40 C41 H41B 109.2
H41A C41 H41B 107.9
N12 C42 C37 111.9(4)
N12 C42 C41 126.6(4)
C37 C42 C41 121.5(4)
N13 C43 C48 111.4(4)
N13 C43 C44 126.0(5)
C48 C43 C44 122.6(4)
C43 C44 C45 110.7(5)
C43 C44 H44A 109.5
C45 C44 H44A 109.5
C43 C44 H44B 109.5
C45 C44 H44B 109.5
H44A C44 H44B 108.1
C46 C45 C44 112.0(5)
C46 C45 H45A 109.2
C44 C45 H45A 109.2
C46 C45 H45B 109.2
C44 C45 H45B 109.2
H45A C45 H45B 107.9
C45 C46 C47 111.5(4)
C45 C46 H46A 109.3
C47 C46 H46A 109.3
C45 C46 H46B 109.3
C47 C46 H46B 109.3
H46A C46 H46B 108.0
C48 C47 C46 111.2(5)
C48 C47 H47A 109.4
C46 C47 H47A 109.4
C48 C47 H47B 109.4
C46 C47 H47B 109.4
H47A C47 H47B 108.0
N14 C48 C43 111.8(4)
N14 C48 C47 124.8(5)
C43 C48 C47 123.3(4)
C50 C49 C54 117.0(5)
C50 C49 B3 121.9(5)
C54 C49 B3 121.1(5)
C49 C50 C51 122.6(6)
C49 C50 H50 118.7
C51 C50 H50 118.7
C52 C51 C50 117.9(6)
C52 C51 H51 121.0
C50 C51 H51 121.0
C53 C52 C51 122.1(6)
C53 C52 N15 118.2(6)
C51 C52 N15 119.6(6)
C52 C53 C54 119.1(6)
C52 C53 H53 120.4
C54 C53 H53 120.4
C53 C54 C49 121.1(6)
C53 C54 H54 119.5
C49 C54 H54 119.5
C60 C55 C56 117.7(5)
C60 C55 B4 118.6(4)
C56 C55 B4 123.6(5)
C55 C56 C57 121.1(6)
C55 C56 H56 119.5
C57 C56 H56 119.5
C58 C57 C56 119.1(5)
C58 C57 H57 120.5
C56 C57 H57 120.5
C59 C58 C57 121.9(5)
C59 C58 N16 117.8(6)
C57 C58 N16 120.2(6)
C58 C59 C60 117.9(5)
C58 C59 H59 121.1
C60 C59 H59 121.1
C55 C60 C59 122.2(5)
C55 C60 H60 118.9
C59 C60 H60 118.9
O13 C61 H61A 109.5
O13 C61 H61B 109.5
H61A C61 H61B 109.5
O13 C61 H61C 109.5
H61A C61 H61C 109.5
H61B C61 H61C 109.5
C61 O13 H13 109.5
O14 C62 H62A 109.5
O14 C62 H62B 109.5
H62A C62 H62B 109.5
O14 C62 H62C 109.5
H62A C62 H62C 109.5
H62B C62 H62C 109.5
C62 O14 H14 109.5
O15 C63 H63A 109.5
O15 C63 H63B 109.5
H63A C63 H63B 109.5
O15 C63 H63C 109.5
H63A C63 H63C 109.5
H63B C63 H63C 109.5
C63 O15 H15 109.5
O16 C64 H64A 109.5
O16 C64 H64B 109.5
H64A C64 H64B 109.5
O16 C64 H64C 109.5
H64A C64 H64C 109.5
H64B C64 H64C 109.5
C64 O16 H16 109.5

loop_
_geom_bond_atom_site_label_1
_geom_bond_atom_site_label_2
_geom_bond_distance
Fe1 N5 1.926(4)
Fe1 N6 1.928(4)
Fe1 N1 1.932(4)
Fe1 N3 1.937(4)
Fe1 N2 1.944(4)
Fe1 N4 1.948(4)
O1 N1 1.413(5)
O1 B1 1.518(6)
O2 N2 1.390(5)
O2 B2 1.517(7)
O3 N3 1.390(5)
O3 B2 1.518(6)
O4 N4 1.390(5)
O4 B1 1.529(6)
O5 N5 1.403(5)
O5 B1 1.518(6)
O6 N6 1.404(5)
O6 B2 1.519(6)
N1 C1 1.318(6)
N2 C6 1.319(6)
N3 C7 1.335(6)
N4 C12 1.318(6)
N5 C13 1.327(6)
N6 C18 1.332(6)
N7 C22 1.495(6)
N7 H7A 0.9100
N7 H7B 0.9100
N7 H7C 0.9100
N8 C28 1.509(8)
N8 H8A 0.9100
N8 H8B 0.9100
N8 H8C 0.9100
B1 C19 1.622(7)
B2 C25 1.619(7)
C1 C6 1.471(7)
C1 C2 1.514(7)
C2 C3 1.565(7)
C2 H2A 0.9900
C2 H2B 0.9900
C3 C4 1.547(8)
C3 H3A 0.9900
C3 H3B 0.9900
C4 C5 1.541(7)
C4 H4A 0.9900
C4 H4B 0.9900
C5 C6 1.523(6)
C5 H5A 0.9900
C5 H5B 0.9900
C7 C12 1.463(7)
C7 C8 1.525(6)
C8 C9 1.540(9)
C8 H8D 0.9900
C8 H8E 0.9900
C9 C10 1.466(10)
C9 H9A 0.9900
C9 H9B 0.9900
C10 C11 1.556(8)
C10 H10A 0.9900
C10 H10B 0.9900
C11 C12 1.538(6)
C11 H11A 0.9900
C11 H11B 0.9900
C13 C18 1.467(6)
C13 C14 1.498(6)
C14 C15 1.565(7)
C14 H14A 0.9900
C14 H14B 0.9900
C15 C16 1.554(7)
C15 H15A 0.9900
C15 H15B 0.9900
C16 C17 1.561(6)
C16 H16A 0.9900
C16 H16B 0.9900
C17 C18 1.515(6)
C17 H17A 0.9900
C17 H17B 0.9900
C19 C20 1.407(7)
C19 C24 1.412(7)
C20 C21 1.402(8)
C20 H20 0.9500
C21 C22 1.408(8)
C21 H21 0.9500
C22 C23 1.393(8)
C23 C24 1.423(7)
C23 H23 0.9500
C24 H24 0.9500
C25 C30 1.411(8)
C25 C26 1.426(8)
C26 C27 1.407(8)
C26 H26 0.9500
C27 C28 1.395(10)
C27 H27 0.9500
C28 C29 1.365(11)
C29 C30 1.422(8)
C29 H29 0.9500
C30 H30 0.9500
Fe2 N9 1.923(4)
Fe2 N14 1.925(4)
Fe2 N13 1.937(4)
Fe2 N11 1.939(4)
Fe2 N12 1.940(4)
Fe2 N10 1.941(4)
O7 N9 1.401(5)
O7 B3 1.511(7)
O8 N10 1.398(5)
O8 B4 1.527(6)
O9 N11 1.389(5)
O9 B4 1.505(6)
O10 N12 1.397(5)
O10 B3 1.528(7)
O11 N13 1.400(5)
O11 B3 1.527(6)
O12 N14 1.403(5)
O12 B4 1.515(7)
N9 C31 1.327(7)
N10 C36 1.329(7)
N11 C37 1.330(6)
N12 C42 1.321(6)
N13 C43 1.322(7)
N14 C48 1.326(6)
N15 C52 1.500(7)
N15 H15C 0.9100
N15 H15D 0.9100
N15 H15E 0.9100
N16 C58 1.476(7)
N16 H16C 0.9100
N16 H16D 0.9100
N16 H16E 0.9100
B3 C49 1.613(8)
B4 C55 1.619(7)
C31 C36 1.447(7)
C31 C32 1.524(7)
C32 C33 1.541(8)
C32 H32A 0.9900
C32 H32B 0.9900
C33 C34 1.531(8)
C33 H33A 0.9900
C33 H33B 0.9900
C34 C35 1.568(8)
C34 H34A 0.9900
C34 H34B 0.9900
C35 C36 1.517(7)
C35 H35A 0.9900
C35 H35B 0.9900
C37 C42 1.452(7)
C37 C38 1.517(7)
C38 C39 1.551(9)
C38 H38A 0.9900
C38 H38B 0.9900
C39 C40 1.504(9)
C39 H39A 0.9900
C39 H39B 0.9900
C40 C41 1.528(8)
C40 H40A 0.9900
C40 H40B 0.9900
C41 C42 1.520(6)
C41 H41A 0.9900
C41 H41B 0.9900
C43 C48 1.445(7)
C43 C44 1.523(7)
C44 C45 1.551(8)
C44 H44A 0.9900
C44 H44B 0.9900
C45 C46 1.551(9)
C45 H45A 0.9900
C45 H45B 0.9900
C46 C47 1.568(8)
C46 H46A 0.9900
C46 H46B 0.9900
C47 C48 1.527(7)
C47 H47A 0.9900
C47 H47B 0.9900
C49 C50 1.394(9)
C49 C54 1.439(9)
C50 C51 1.420(9)
C50 H50 0.9500
C51 C52 1.404(10)
C51 H51 0.9500
C52 C53 1.375(10)
C53 C54 1.419(9)
C53 H53 0.9500
C54 H54 0.9500
C55 C60 1.401(8)
C55 C56 1.415(8)
C56 C57 1.416(8)
C56 H56 0.9500
C57 C58 1.399(9)
C57 H57 0.9500
C58 C59 1.388(9)
C59 C60 1.430(8)
C59 H59 0.9500
C60 H60 0.9500
C61 O13 1.466(9)
C61 H61A 0.9800
C61 H61B 0.9800
C61 H61C 0.9800
O13 H13 0.8400
C62 O14 1.448(10)
C62 H62A 0.9800
C62 H62B 0.9800
C62 H62C 0.9800
O14 H14 0.8400
C63 O15 1.415(12)
C63 H63A 0.9800
C63 H63B 0.9800
C63 H63C 0.9800
O15 H15 0.8400
C64 O16 1.463(10)
C64 H64A 0.9800
C64 H64B 0.9800
C64 H64C 0.9800
O16 H16 0.8400

loop_
_geom_hbond_atom_site_label_D
_geom_hbond_atom_site_label_H
_geom_hbond_atom_site_label_A
_geom_hbond_distance_DH
_geom_hbond_distance_HA
_geom_hbond_distance_DA
_geom_hbond_angle_DHA
_geom_hbond_site_symmetry_A
N7 H7A O13 0.91 1.87 2.774(7) 176 .
N7 H7B O16 0.91 1.91 2.802(7) 165 .
N7 H7C Cl2 0.91 2.28 3.187(5) 175 2_456
N8 H8A O14 0.91 2.08 2.892(9) 148 .
N8 H8A O15 0.91 2.41 2.980(10) 121 .
N8 H8C Cl4 0.91 2.26 3.150(6) 165 .
C14 H14A Cl1 0.99 2.85 3.738(5) 149 .
C27 H27 Cl2 0.95 2.93 3.529(7) 122 1_566
N15 H15C Cl3 0.91 2.42 3.221(7) 146 .
N15 H15C O15 0.91 2.48 2.987(9) 115 2_565
N15 H15E Cl1 0.91 2.22 3.103(6) 165 .
N16 H16C Cl2 0.91 2.21 3.118(7) 175 .
N16 H16D Cl3 0.91 2.20 3.099(6) 171 2_454
N16 H16E Cl1 0.91 2.24 3.146(6) 173 2_554
O13 H13 Cl1 0.84 2.28 3.105(5) 166 1_556
O14 H14 Cl3 0.84 2.28 3.118(6) 175 2_464
C63 H63B O12 0.98 2.63 3.209(9) 118 1_565
O15 H15 O14 0.84 2.50 3.014(10) 120 .
O16 H16 Cl4 0.84 2.34 3.119(6) 155 2_565

loop_
_geom_torsion_atom_site_label_1
_geom_torsion_atom_site_label_2
_geom_torsion_atom_site_label_3
_geom_torsion_atom_site_label_4
_geom_torsion
B1 O1 N1 C1 -156.9(4)
B1 O1 N1 Fe1 13.0(5)
B2 O2 N2 C6 -155.4(4)
B2 O2 N2 Fe1 13.6(5)
B2 O3 N3 C7 -158.0(4)
B2 O3 N3 Fe1 12.7(5)
B1 O4 N4 C12 -152.7(4)
B1 O4 N4 Fe1 14.1(5)
B1 O5 N5 C13 -157.4(4)
B1 O5 N5 Fe1 13.3(4)
B2 O6 N6 C18 -154.1(4)
B2 O6 N6 Fe1 12.8(5)
N1 O1 B1 O5 -67.6(4)
N1 O1 B1 O4 53.9(5)
N1 O1 B1 C19 170.4(3)
N5 O5 B1 O1 53.6(5)
N5 O5 B1 O4 -67.9(4)
N5 O5 B1 C19 177.3(3)
N4 O4 B1 O1 -69.1(5)
N4 O4 B1 O5 52.7(4)
N4 O4 B1 C19 170.1(3)
N2 O2 B2 O3 -68.7(5)
N2 O2 B2 O6 53.3(5)
N2 O2 B2 C25 173.6(4)
N3 O3 B2 O2 54.2(5)
N3 O3 B2 O6 -68.0(5)
N3 O3 B2 C25 172.8(4)
N6 O6 B2 O2 -67.9(5)
N6 O6 B2 O3 53.9(5)
N6 O6 B2 C25 172.0(4)
O1 N1 C1 C6 173.8(3)
Fe1 N1 C1 C6 3.4(5)
O1 N1 C1 C2 -5.5(6)
Fe1 N1 C1 C2 -175.9(3)
N1 C1 C2 C3 164.8(4)
C6 C1 C2 C3 -14.5(6)
C1 C2 C3 C4 48.3(5)
C2 C3 C4 C5 -64.6(5)
C3 C4 C5 C6 42.1(6)
O2 N2 C6 C1 174.2(4)
Fe1 N2 C6 C1 4.6(5)
O2 N2 C6 C5 -5.6(6)
Fe1 N2 C6 C5 -175.2(3)
N1 C1 C6 N2 -5.0(6)
C2 C1 C6 N2 174.4(4)
N1 C1 C6 C5 174.8(4)
C2 C1 C6 C5 -5.8(7)
C4 C5 C6 N2 171.6(4)
C4 C5 C6 C1 -8.2(6)
O3 N3 C7 C12 175.1(4)
Fe1 N3 C7 C12 4.0(5)
O3 N3 C7 C8 -4.0(7)
Fe1 N3 C7 C8 -175.1(4)
N3 C7 C8 C9 -160.0(6)
C12 C7 C8 C9 21.0(7)
C7 C8 C9 C10 -42.5(9)
C8 C9 C10 C11 55.1(10)
C9 C10 C11 C12 -40.1(8)
O4 N4 C12 C7 175.7(4)
Fe1 N4 C12 C7 8.2(5)
O4 N4 C12 C11 -0.8(6)
Fe1 N4 C12 C11 -168.3(3)
N3 C7 C12 N4 -7.5(6)
C8 C7 C12 N4 171.6(4)
N3 C7 C12 C11 169.0(4)
C8 C7 C12 C11 -11.9(7)
C10 C11 C12 N4 -164.5(5)
C10 C11 C12 C7 19.4(7)
O5 N5 C13 C18 174.8(3)
Fe1 N5 C13 C18 3.7(5)
O5 N5 C13 C14 -5.1(6)
Fe1 N5 C13 C14 -176.2(4)
N5 C13 C14 C15 -156.4(4)
C18 C13 C14 C15 23.7(6)
C13 C14 C15 C16 -49.9(5)
C14 C15 C16 C17 63.1(5)
C15 C16 C17 C18 -45.5(5)
O6 N6 C18 C13 174.1(4)
Fe1 N6 C18 C13 6.4(5)
O6 N6 C18 C17 -3.4(6)
Fe1 N6 C18 C17 -171.1(3)
N5 C13 C18 N6 -6.3(5)
C14 C13 C18 N6 173.6(4)
N5 C13 C18 C17 171.3(4)
C14 C13 C18 C17 -8.8(7)
C16 C17 C18 N6 -163.7(4)
C16 C17 C18 C13 19.0(6)
O1 B1 C19 C20 144.6(5)
O5 B1 C19 C20 21.9(6)
O4 B1 C19 C20 -96.0(5)
O1 B1 C19 C24 -45.5(6)
O5 B1 C19 C24 -168.2(4)
O4 B1 C19 C24 73.9(5)
C24 C19 C20 C21 0.2(8)
B1 C19 C20 C21 170.5(5)
C19 C20 C21 C22 -0.4(9)
C20 C21 C22 C23 1.1(9)
C20 C21 C22 N7 -178.0(5)
C21 C22 C23 C24 -1.5(8)
N7 C22 C23 C24 177.5(4)
C20 C19 C24 C23 -0.6(7)
B1 C19 C24 C23 -170.8(4)
C22 C23 C24 C19 1.3(8)
O2 B2 C25 C30 -97.3(6)
O3 B2 C25 C30 143.6(5)
O6 B2 C25 C30 23.8(6)
O2 B2 C25 C26 86.2(5)
O3 B2 C25 C26 -32.9(6)
O6 B2 C25 C26 -152.7(4)
C30 C25 C26 C27 -0.7(8)
B2 C25 C26 C27 176.0(5)
C25 C26 C27 C28 -1.1(9)
C26 C27 C28 C29 2.7(10)
C26 C27 C28 N8 -177.0(5)
C27 C28 C29 C30 -2.3(10)
N8 C28 C29 C30 177.4(6)
C26 C25 C30 C29 1.2(8)
B2 C25 C30 C29 -175.5(5)
C28 C29 C30 C25 0.2(9)
B3 O7 N9 C31 159.0(4)
B3 O7 N9 Fe2 -12.2(5)
B4 O8 N10 C36 155.2(4)
B4 O8 N10 Fe2 -14.0(5)
B4 O9 N11 C37 155.8(4)
B4 O9 N11 Fe2 -14.3(5)
B3 O10 N12 C42 155.5(4)
B3 O10 N12 Fe2 -13.8(5)
B3 O11 N13 C43 157.5(4)
B3 O11 N13 Fe2 -12.6(5)
B4 O12 N14 C48 157.5(4)
B4 O12 N14 Fe2 -12.3(5)
N9 O7 B3 O11 -53.6(5)
N9 O7 B3 O10 67.0(5)
N9 O7 B3 C49 -173.3(4)
N13 O11 B3 O7 67.1(5)
N13 O11 B3 O10 -54.1(5)
N13 O11 B3 C49 -172.6(4)
N12 O10 B3 O7 -52.5(5)
N12 O10 B3 O11 68.4(5)
N12 O10 B3 C49 -173.0(4)
N11 O9 B4 O12 -52.1(5)
N11 O9 B4 O8 69.8(5)
N11 O9 B4 C55 -168.0(4)
N14 O12 B4 O9 67.0(5)
N14 O12 B4 O8 -55.0(5)
N14 O12 B4 C55 -177.0(4)
N10 O8 B4 O9 -53.8(5)
N10 O8 B4 O12 69.0(5)
N10 O8 B4 C55 -172.6(4)
O7 N9 C31 C36 -176.4(4)
Fe2 N9 C31 C36 -4.8(6)
O7 N9 C31 C32 2.0(7)
Fe2 N9 C31 C32 173.6(4)
N9 C31 C32 C33 160.3(5)
C36 C31 C32 C33 -21.3(7)
C31 C32 C33 C34 47.0(7)
C32 C33 C34 C35 -61.6(7)
C33 C34 C35 C36 46.2(6)
O8 N10 C36 C31 -176.7(4)
Fe2 N10 C36 C31 -6.8(5)
O8 N10 C36 C35 1.9(7)
Fe2 N10 C36 C35 171.8(4)
N9 C31 C36 N10 7.3(6)
C32 C31 C36 N10 -171.3(4)
N9 C31 C36 C35 -171.3(4)
C32 C31 C36 C35 10.1(7)
C34 C35 C36 N10 159.7(5)
C34 C35 C36 C31 -21.9(6)
O9 N11 C37 C42 -177.8(4)
Fe2 N11 C37 C42 -7.2(5)
O9 N11 C37 C38 2.5(7)
Fe2 N11 C37 C38 173.1(4)
N11 C37 C38 C39 -168.2(5)
C42 C37 C38 C39 12.1(7)
C37 C38 C39 C40 -45.3(7)
C38 C39 C40 C41 60.4(8)
C39 C40 C41 C42 -36.1(8)
O10 N12 C42 C37 -177.6(4)
Fe2 N12 C42 C37 -7.7(6)
O10 N12 C42 C41 0.9(7)
Fe2 N12 C42 C41 170.8(4)
N11 C37 C42 N12 9.2(6)
C38 C37 C42 N12 -171.0(5)
N11 C37 C42 C41 -169.4(4)
C38 C37 C42 C41 10.4(7)
C40 C41 C42 N12 -177.2(5)
C40 C41 C42 C37 1.2(7)
O11 N13 C43 C48 -176.1(4)
Fe2 N13 C43 C48 -5.6(6)
O11 N13 C43 C44 5.3(7)
Fe2 N13 C43 C44 175.9(4)
N13 C43 C44 C45 -166.3(5)
C48 C43 C44 C45 15.3(7)
C43 C44 C45 C46 -47.8(6)
C44 C45 C46 C47 63.6(6)
C45 C46 C47 C48 -42.4(6)
O12 N14 C48 C43 -176.5(4)
Fe2 N14 C48 C43 -6.2(6)
O12 N14 C48 C47 6.1(7)
Fe2 N14 C48 C47 176.4(4)
N13 C43 C48 N14 7.3(6)
C44 C43 C48 N14 -174.1(4)
N13 C43 C48 C47 -175.3(4)
C44 C43 C48 C47 3.3(8)
C46 C47 C48 N14 -172.5(5)
C46 C47 C48 C43 10.4(7)
O7 B3 C49 C50 175.7(6)
O11 B3 C49 C50 55.3(7)
O10 B3 C49 C50 -63.5(7)
O7 B3 C49 C54 -4.2(7)
O11 B3 C49 C54 -124.6(6)
O10 B3 C49 C54 116.6(6)
C54 C49 C50 C51 -1.6(11)
B3 C49 C50 C51 178.5(7)
C49 C50 C51 C52 3.3(12)
C50 C51 C52 C53 -3.3(11)
C50 C51 C52 N15 176.5(6)
C51 C52 C53 C54 1.8(11)
N15 C52 C53 C54 -178.1(6)
C52 C53 C54 C49 0.0(12)
C50 C49 C54 C53 -0.1(10)
B3 C49 C54 C53 179.8(6)
O9 B4 C55 C60 34.1(6)
O12 B4 C55 C60 -85.0(6)
O8 B4 C55 C60 154.7(5)
O9 B4 C55 C56 -149.7(5)
O12 B4 C55 C56 91.3(6)
O8 B4 C55 C56 -29.1(7)
C60 C55 C56 C57 0.5(9)
B4 C55 C56 C57 -175.8(6)
C55 C56 C57 C58 -0.4(10)
C56 C57 C58 C59 -0.5(10)
C56 C57 C58 N16 178.3(6)
C57 C58 C59 C60 1.4(10)
N16 C58 C59 C60 -177.5(5)
C56 C55 C60 C59 0.4(9)
B4 C55 C60 C59 176.9(5)
C58 C59 C60 C55 -1.3(10)

loop_
_publcif_info_datablock.id
_publcif_info_datablock.publ_exptl
_publcif_info_datablock.publ_geom
_publcif_info_datablock.structure
{4e41bce9-3914-4991-bc7b-796701187366} y y y

loop_
_publcif_info_exptl_table_extra_item
sin_theta_over_lambda_max

loop_
_publcif_info_tables.block_id
_publcif_info_tables.reference_item
{4e41bce9-3914-4991-bc7b-796701187366} '_publcif_info_datablock.publ_exptl'
{4e41bce9-3914-4991-bc7b-796701187366} '_geom_hbond_atom_site_label_D'
